data_4084347
loop_
_publ_author_name
'Gan, Kennard'
'Sadeer, Abdul'
'Xu, Chang'
'Li, Yongxin'
'Pullarkat, Sumod A.'

_publ_section_title
;
 Asymmetric Construction of a Ferrocenyl Phosphapalladacycle from Achiral
 Enones and a Demonstration of Its Catalytic Potential
;
_journal_issue 19
_journal_name_full Organometallics
_journal_page_first 5074
_journal_paper_doi 10.1021/om5007215
_journal_volume 33
_journal_year 2014
_chemical_absolute_configuration ad
_chemical_formula_moiety 'C34 H32 Fe N O4 P Pd'
_chemical_formula_sum 'C34 H32 Fe N O4 P Pd'
_chemical_formula_weight 711.83
_chemical_name_systematic
; 
 ? 
;
_space_group_IT_number 19
_symmetry_cell_setting orthorhombic
_symmetry_space_group_name_Hall 'P 2ac 2ab'
_symmetry_space_group_name_H-M 'P 21 21 21'
_atom_sites_solution_hydrogens geom
_atom_sites_solution_primary direct
_atom_sites_solution_secondary difmap
_audit_creation_method SHELXL-97
_cell_angle_alpha 90.00
_cell_angle_beta 90.00
_cell_angle_gamma 90.00
_cell_formula_units_Z 4
_cell_length_a 10.0500(3)
_cell_length_b 11.2253(3)
_cell_length_c 25.4689(8)
_cell_measurement_reflns_used 8565
_cell_measurement_temperature 103(2)
_cell_measurement_theta_max 25.81
_cell_measurement_theta_min 2.72
_cell_volume 2873.26(15)
_computing_cell_refinement 'Bruker SAINT'
_computing_data_collection 'Bruker APEX2'
_computing_data_reduction 'Bruker SAINT'
_computing_molecular_graphics 'Bruker SHELXTL'
_computing_publication_material 'Bruker SHELXTL'
_computing_structure_refinement 'SHELXL-97 (Sheldrick, 2008)'
_computing_structure_solution 'SHELXS-97 (Sheldrick, 2008)'
_diffrn_ambient_temperature 103(2)
_diffrn_measured_fraction_theta_full 0.989
_diffrn_measured_fraction_theta_max 0.989
_diffrn_measurement_device_type 'Bruker APEX-II CCD'
_diffrn_measurement_method '\f and \w scans'
_diffrn_radiation_monochromator graphite
_diffrn_radiation_source 'fine-focus sealed tube'
_diffrn_radiation_type MoK\a
_diffrn_radiation_wavelength 0.71073
_diffrn_reflns_av_R_equivalents 0.0527
_diffrn_reflns_av_sigmaI/netI 0.0463
_diffrn_reflns_limit_h_max 11
_diffrn_reflns_limit_h_min -12
_diffrn_reflns_limit_k_max 14
_diffrn_reflns_limit_k_min -12
_diffrn_reflns_limit_l_max 31
_diffrn_reflns_limit_l_min -31
_diffrn_reflns_number 30716
_diffrn_reflns_theta_full 26.52
_diffrn_reflns_theta_max 26.52
_diffrn_reflns_theta_min 1.98
_exptl_absorpt_coefficient_mu 1.228
_exptl_absorpt_correction_T_max 0.8871
_exptl_absorpt_correction_T_min 0.7913
_exptl_absorpt_correction_type multi-scan
_exptl_absorpt_process_details sadabs
_exptl_crystal_colour orange
_exptl_crystal_density_diffrn 1.646
_exptl_crystal_density_method 'not measured'
_exptl_crystal_description block
_exptl_crystal_F_000 1448
_exptl_crystal_size_max 0.20
_exptl_crystal_size_mid 0.16
_exptl_crystal_size_min 0.10
_refine_diff_density_max 0.741
_refine_diff_density_min -0.992
_refine_diff_density_rms 0.249
_refine_ls_abs_structure_details 'Flack H D (1983), Acta Cryst. A39, 876-881'
_refine_ls_abs_structure_Flack -0.03(3)
_refine_ls_extinction_method none
_refine_ls_goodness_of_fit_ref 1.144
_refine_ls_hydrogen_treatment constr
_refine_ls_matrix_type full
_refine_ls_number_parameters 444
_refine_ls_number_reflns 5886
_refine_ls_number_restraints 299
_refine_ls_restrained_S_all 1.133
_refine_ls_R_factor_all 0.0484
_refine_ls_R_factor_gt 0.0355
_refine_ls_shift/su_max 0.000
_refine_ls_shift/su_mean 0.000
_refine_ls_structure_factor_coef Fsqd
_refine_ls_weighting_details 'calc w=1/[\s^2^(Fo^2^)+(0.0661P)^2^+0.0000P] where P=(Fo^2^+2Fc^2^)/3'
_refine_ls_weighting_scheme calc
_refine_ls_wR_factor_gt 0.0925
_refine_ls_wR_factor_ref 0.1113
_reflns_number_gt 5150
_reflns_number_total 5886
_reflns_threshold_expression >2sigma(I)
_cod_data_source_file om5007215_si_003.cif
_cod_data_source_block leung680
_cod_depositor_comments
;
The following automatic conversions were performed:

'_symmetry_cell_setting' value 'Orthorhombic' changed to
'orthorhombic' according to
/home/saulius/struct/COD-crude-data--automatic-downloads/rss-feeds/ACS/lib/dictionaries/cif_core.dic
dictionary named 'cif_core.dic' version 2.4.2 from 2011-04-26.

Automatic conversion script
Id: cif_fix_values 2281 2013-09-26 08:29:07Z andrius 

 Adding full bibliography for 4084347--4084348.cif.
;
_cod_original_sg_symbol_H-M P2(1)2(1)2(1)
_cod_database_code 4084347

loop_
_symmetry_equiv_pos_as_xyz
'x, y, z'
'-x+1/2, -y, z+1/2'
'-x, y+1/2, -z+1/2'
'x+1/2, -y+1/2, -z'

loop_
_atom_site_label
_atom_site_type_symbol
_atom_site_fract_x
_atom_site_fract_y
_atom_site_fract_z
_atom_site_U_iso_or_equiv
_atom_site_adp_type
_atom_site_occupancy
_atom_site_symmetry_multiplicity
_atom_site_calc_flag
_atom_site_refinement_flags
_atom_site_disorder_assembly
_atom_site_disorder_group
Fe1 Fe 0.64683(7) 1.03389(7) 0.20034(3) 0.02493(19) Uani 1 1 d . . .
Pd1 Pd 0.47911(3) 0.90753(4) 0.085489(14) 0.02169(11) Uani 1 1 d . B .
C1 C 0.5869(5) 1.0291(5) 0.12235(19) 0.0232(11) Uani 1 1 d . . .
C2 C 0.5317(5) 1.1296(5) 0.15015(19) 0.0228(11) Uani 1 1 d . . .
C3 C 0.6374(5) 1.2019(5) 0.1697(2) 0.0270(12) Uani 1 1 d . . .
H3 H 0.6280 1.2739 0.1890 0.032 Uiso 1 1 calc R . .
C4 C 0.7581(5) 1.1476(6) 0.1553(2) 0.0285(12) Uani 1 1 d . . .
H4 H 0.8446 1.1762 0.1635 0.034 Uiso 1 1 calc R . .
C5 C 0.7284(5) 1.0424(6) 0.1263(2) 0.0285(13) Uani 1 1 d . . .
H5 H 0.7924 0.9893 0.1119 0.034 Uiso 1 1 calc R . .
C6 C 0.5279(6) 0.9898(6) 0.2630(2) 0.0386(15) Uani 1 1 d . . .
H6 H 0.4381 1.0132 0.2683 0.046 Uiso 1 1 calc R . .
C7 C 0.6442(6) 1.0536(6) 0.2801(2) 0.0343(14) Uani 1 1 d . . .
H7 H 0.6447 1.1270 0.2986 0.041 Uiso 1 1 calc R . .
C8 C 0.7582(6) 0.9876(6) 0.2644(2) 0.0324(13) Uani 1 1 d . . .
H8 H 0.8481 1.0094 0.2709 0.039 Uiso 1 1 calc R . .
C9 C 0.7154(6) 0.8828(6) 0.2371(2) 0.0345(14) Uani 1 1 d . . .
H9 H 0.7709 0.8233 0.2221 0.041 Uiso 1 1 calc R . .
C10 C 0.5722(6) 0.8849(6) 0.2366(2) 0.0416(17) Uani 1 1 d . . .
H10 H 0.5164 0.8262 0.2212 0.050 Uiso 1 1 calc R . .
C11 C 0.3807(5) 1.1467(5) 0.15464(19) 0.0228(11) Uani 1 1 d . A .
H11 H 0.3542 1.1378 0.1923 0.027 Uiso 1 1 calc R . .
C12 C 0.3361(5) 1.2672(5) 0.13538(19) 0.0230(11) Uani 1 1 d . A .
H12A H 0.3591 1.2746 0.0977 0.028 Uiso 1 1 calc R . .
H12B H 0.3860 1.3294 0.1547 0.028 Uiso 1 1 calc R . .
C13 C 0.1876(5) 1.2905(5) 0.14196(19) 0.0223(11) Uani 1 1 d D . .
O4 O 0.2186(6) 1.4483(5) 0.0785(2) 0.0405(16) Uani 0.767(10) 1 d PDU A 1
C14 C 0.1335(8) 1.3849(6) 0.1093(3) 0.0229(16) Uani 0.767(10) 1 d PDU A 1
C15 C 0.0070(7) 1.4246(7) 0.1004(3) 0.0250(16) Uani 0.767(10) 1 d PDU A 1
H15 H -0.0715 1.3953 0.1167 0.030 Uiso 0.767(10) 1 calc PR A 1
C16 C 0.0131(10) 1.5156(11) 0.0630(4) 0.037(2) Uani 0.767(10) 1 d PDU A 1
H16 H -0.0592 1.5601 0.0492 0.044 Uiso 0.767(10) 1 calc PR A 1
C17 C 0.1424(9) 1.5271(8) 0.0508(4) 0.054(2) Uani 0.767(10) 1 d PDU A 1
H17 H 0.1764 1.5828 0.0262 0.065 Uiso 0.767(10) 1 calc PR A 1
O4A O -0.0142(16) 1.3938(17) 0.1219(8) 0.045(4) Uani 0.233(10) 1 d PDU A 2
C14A C 0.117(2) 1.3771(14) 0.1109(7) 0.036(4) Uani 0.233(10) 1 d PDU A 2
C15A C 0.158(2) 1.450(2) 0.0718(10) 0.043(4) Uani 0.233(10) 1 d PDU A 2
H15A H 0.2451 1.4585 0.0579 0.051 Uiso 0.233(10) 1 calc PR A 2
C16A C 0.041(3) 1.511(4) 0.0561(15) 0.040(4) Uani 0.233(10) 1 d PDU A 2
H16A H 0.0352 1.5683 0.0288 0.048 Uiso 0.233(10) 1 calc PR A 2
C17A C -0.061(2) 1.474(2) 0.0869(10) 0.046(4) Uani 0.233(10) 1 d PDU A 2
H17A H -0.1505 1.4996 0.0842 0.056 Uiso 0.233(10) 1 calc PR A 2
C18 C 0.2089(5) 1.0768(5) 0.06466(19) 0.0203(10) Uani 1 1 d . B .
C19 C 0.0714(5) 1.0815(6) 0.0677(2) 0.0319(13) Uani 1 1 d . . .
H19 H 0.0261 1.0480 0.0969 0.038 Uiso 1 1 calc R . .
C20 C 0.0005(6) 1.1358(6) 0.0274(3) 0.0475(18) Uani 1 1 d . . .
H20 H -0.0940 1.1373 0.0284 0.057 Uiso 1 1 calc R . .
C21 C 0.0672(7) 1.1874(6) -0.0139(2) 0.0476(18) Uani 1 1 d . . .
H21 H 0.0182 1.2285 -0.0402 0.057 Uiso 1 1 calc R . .
C22 C 0.2021(7) 1.1809(6) -0.0179(2) 0.0432(16) Uani 1 1 d . . .
H22 H 0.2464 1.2151 -0.0472 0.052 Uiso 1 1 calc R . .
C23 C 0.2733(6) 1.1244(5) 0.0207(2) 0.0323(14) Uani 1 1 d . . .
H23 H 0.3672 1.1176 0.0176 0.039 Uiso 1 1 calc R . .
C24 C 0.2052(5) 0.9278(5) 0.1585(2) 0.0254(12) Uani 1 1 d . B .
C25 C 0.1700(5) 0.9589(5) 0.2100(2) 0.0299(13) Uani 1 1 d . . .
H25 H 0.1955 1.0340 0.2239 0.036 Uiso 1 1 calc R . .
C26 C 0.0978(5) 0.8793(5) 0.2404(2) 0.0329(14) Uani 1 1 d . . .
H26 H 0.0774 0.8994 0.2758 0.040 Uiso 1 1 calc R . .
C27 C 0.0551(6) 0.7716(6) 0.2204(2) 0.0370(15) Uani 1 1 d . . .
H27 H 0.0063 0.7180 0.2419 0.044 Uiso 1 1 calc R . .
C28 C 0.0841(7) 0.7418(6) 0.1683(3) 0.0430(16) Uani 1 1 d . . .
H28 H 0.0517 0.6696 0.1536 0.052 Uiso 1 1 calc R . .
C29 C 0.1616(6) 0.8200(5) 0.1381(2) 0.0320(13) Uani 1 1 d . . .
H29 H 0.1846 0.7988 0.1031 0.038 Uiso 1 1 calc R . .
C30 C 0.7072(7) 0.7310(6) 0.1103(3) 0.0510(17) Uani 1 1 d DU . .
H30C H 0.7948 0.6993 0.0992 0.061 Uiso 0.238(17) 1 calc PR B 2
H30D H 0.7205 0.7911 0.1383 0.061 Uiso 0.238(17) 1 calc PR B 2
H30A H 0.6836 0.7744 0.1429 0.061 Uiso 0.762(17) 1 d PR B 1
H30B H 0.8042 0.7388 0.1046 0.061 Uiso 0.762(17) 1 d PR B 1
C31 C 0.6713(12) 0.5981(11) 0.1150(4) 0.065(3) Uani 0.762(17) 1 d PDU B 1
H31A H 0.7423 0.5475 0.0998 0.078 Uiso 0.762(17) 1 calc PR B 1
H31B H 0.6577 0.5753 0.1521 0.078 Uiso 0.762(17) 1 calc PR B 1
C32 C 0.5474(11) 0.5862(8) 0.0850(4) 0.046(2) Uani 0.762(17) 1 d PDU B 1
H32A H 0.4694 0.6063 0.1070 0.056 Uiso 0.762(17) 1 calc PR B 1
H32B H 0.5369 0.5041 0.0714 0.056 Uiso 0.762(17) 1 calc PR B 1
C31A C 0.618(3) 0.635(2) 0.1278(13) 0.048(4) Uani 0.238(17) 1 d PDU B 2
H31C H 0.5311 0.6651 0.1401 0.058 Uiso 0.238(17) 1 calc PR B 2
H31D H 0.6592 0.5837 0.1549 0.058 Uiso 0.238(17) 1 calc PR B 2
C32A C 0.609(4) 0.568(2) 0.0683(13) 0.053(4) Uani 0.238(17) 1 d PDU B 2
H32C H 0.6964 0.5379 0.0560 0.063 Uiso 0.238(17) 1 calc PR B 2
H32D H 0.5425 0.5026 0.0675 0.063 Uiso 0.238(17) 1 calc PR B 2
C33 C 0.5636(6) 0.6773(6) 0.0390(2) 0.0396(15) Uani 1 1 d DU . .
H33 H 0.6212 0.6431 0.0108 0.047 Uiso 0.762(17) 1 calc PR B 1
H33A H 0.6168 0.6653 0.0062 0.047 Uiso 0.238(17) 1 d PR B 2
C34 C 0.4266(6) 0.7076(6) 0.0172(2) 0.0331(13) Uani 1 1 d . B .
N1 N 0.6313(5) 0.7824(5) 0.06434(17) 0.0322(11) Uani 1 1 d . B .
H1 H 0.6914 0.8115 0.0457 0.048 Uiso 1 1 d R . .
O1 O 0.3637(4) 0.7961(4) 0.03745(15) 0.0312(9) Uani 1 1 d . . .
O2 O 0.3788(4) 0.6420(4) -0.01690(19) 0.0533(14) Uani 1 1 d . . .
O3 O 0.1194(4) 1.2306(3) 0.17200(14) 0.0267(8) Uani 1 1 d . A .
P1 P 0.31302(12) 1.01713(13) 0.11645(5) 0.0201(3) Uani 1 1 d . . .

loop_
_atom_site_aniso_label
_atom_site_aniso_U_11
_atom_site_aniso_U_22
_atom_site_aniso_U_33
_atom_site_aniso_U_23
_atom_site_aniso_U_13
_atom_site_aniso_U_12
Fe1 0.0140(4) 0.0405(5) 0.0203(4) 0.0025(3) -0.0018(3) 0.0012(3)
Pd1 0.01263(17) 0.0298(2) 0.02262(18) 0.00012(17) 0.00059(14) 0.00362(15)
C1 0.019(3) 0.032(3) 0.018(2) 0.002(2) -0.0007(19) 0.002(2)
C2 0.015(2) 0.031(3) 0.023(2) 0.004(2) 0.002(2) 0.001(2)
C3 0.021(3) 0.037(3) 0.023(3) 0.001(2) -0.003(2) -0.004(2)
C4 0.015(3) 0.045(3) 0.026(3) 0.005(3) 0.001(2) -0.004(2)
C5 0.018(3) 0.045(3) 0.023(3) 0.004(3) 0.002(2) 0.002(2)
C6 0.025(3) 0.070(5) 0.021(2) 0.013(3) 0.001(2) 0.008(3)
C7 0.034(3) 0.046(4) 0.023(3) 0.001(2) -0.003(2) 0.008(3)
C8 0.027(3) 0.050(4) 0.020(3) 0.005(3) -0.010(2) 0.001(3)
C9 0.034(3) 0.043(4) 0.026(3) 0.007(3) -0.005(2) 0.006(3)
C10 0.035(3) 0.063(5) 0.027(3) 0.019(3) -0.009(2) -0.016(3)
C11 0.016(3) 0.035(3) 0.018(2) 0.001(2) -0.0015(19) -0.001(2)
C12 0.018(3) 0.029(3) 0.022(2) -0.001(2) -0.001(2) -0.001(2)
C13 0.021(3) 0.024(3) 0.022(2) -0.006(2) -0.002(2) -0.002(2)
O4 0.021(3) 0.051(3) 0.049(3) 0.029(3) -0.003(3) -0.003(2)
C14 0.015(3) 0.028(4) 0.026(3) 0.003(3) -0.002(3) -0.001(3)
C15 0.026(3) 0.022(4) 0.027(4) 0.007(3) -0.003(3) 0.006(3)
C16 0.039(5) 0.034(4) 0.038(4) 0.009(3) -0.003(4) 0.009(4)
C17 0.051(5) 0.052(5) 0.059(5) 0.040(4) -0.003(4) 0.001(4)
O4A 0.035(7) 0.044(8) 0.055(9) 0.000(7) 0.000(7) 0.011(7)
C14A 0.030(7) 0.039(8) 0.039(8) 0.006(7) 0.006(8) -0.002(7)
C15A 0.040(7) 0.045(8) 0.044(8) 0.008(7) -0.004(7) 0.004(7)
C16A 0.032(8) 0.043(8) 0.045(8) 0.004(7) -0.008(8) 0.001(8)
C17A 0.045(7) 0.043(9) 0.052(9) 0.000(8) 0.000(8) 0.007(8)
C18 0.019(2) 0.018(3) 0.024(2) -0.001(2) -0.0051(19) -0.002(2)
C19 0.019(2) 0.041(3) 0.035(3) -0.004(3) -0.004(2) 0.002(3)
C20 0.028(4) 0.054(4) 0.060(4) -0.013(3) -0.025(3) 0.011(3)
C21 0.060(5) 0.048(4) 0.035(3) 0.001(3) -0.028(3) 0.014(3)
C22 0.061(4) 0.049(4) 0.019(3) 0.003(3) -0.006(3) 0.001(3)
C23 0.028(3) 0.039(4) 0.030(3) 0.002(2) -0.004(2) -0.007(2)
C24 0.016(2) 0.035(3) 0.025(3) 0.008(2) 0.002(2) 0.006(2)
C25 0.021(3) 0.036(3) 0.033(3) 0.006(3) 0.006(2) 0.009(2)
C26 0.025(3) 0.040(4) 0.034(3) 0.007(3) 0.012(2) 0.007(2)
C27 0.025(3) 0.046(4) 0.040(3) 0.018(3) 0.009(2) 0.002(3)
C28 0.040(4) 0.045(4) 0.044(4) 0.014(3) 0.004(3) -0.011(3)
C29 0.029(3) 0.032(3) 0.035(3) 0.003(3) 0.004(2) -0.004(3)
C30 0.046(4) 0.063(4) 0.044(4) -0.017(3) -0.019(3) 0.030(3)
C31 0.050(6) 0.088(6) 0.055(5) 0.031(5) 0.004(4) 0.001(6)
C32 0.054(5) 0.036(4) 0.050(4) 0.003(4) -0.001(4) 0.018(4)
C31A 0.043(9) 0.057(8) 0.045(7) 0.011(7) 0.001(8) 0.033(7)
C32A 0.047(9) 0.057(8) 0.054(8) 0.003(7) 0.005(8) 0.005(8)
C33 0.036(3) 0.047(4) 0.036(3) -0.017(3) -0.001(3) 0.020(3)
C34 0.027(3) 0.037(3) 0.035(3) -0.002(3) 0.003(2) 0.002(3)
N1 0.019(2) 0.049(3) 0.029(2) -0.007(2) -0.0023(19) 0.010(2)
O1 0.0194(19) 0.033(2) 0.041(2) -0.0075(18) -0.0001(17) 0.0014(17)
O2 0.030(2) 0.060(3) 0.070(3) -0.038(3) -0.016(2) 0.013(2)
O3 0.0201(19) 0.034(2) 0.0256(18) -0.0008(17) 0.0042(15) 0.0000(16)
P1 0.0117(6) 0.0269(8) 0.0217(6) 0.0021(6) 0.0014(5) 0.0008(5)

loop_
_atom_type_symbol
_atom_type_description
_atom_type_scat_dispersion_real
_atom_type_scat_dispersion_imag
_atom_type_scat_source
C C 0.0033 0.0016 'International Tables Vol C Tables 4.2.6.8 and 6.1.1.4'
H H 0.0000 0.0000 'International Tables Vol C Tables 4.2.6.8 and 6.1.1.4'
N N 0.0061 0.0033 'International Tables Vol C Tables 4.2.6.8 and 6.1.1.4'
O O 0.0106 0.0060 'International Tables Vol C Tables 4.2.6.8 and 6.1.1.4'
P P 0.1023 0.0942 'International Tables Vol C Tables 4.2.6.8 and 6.1.1.4'
Fe Fe 0.3463 0.8444 'International Tables Vol C Tables 4.2.6.8 and 6.1.1.4'
Pd Pd -0.9988 1.0072 'International Tables Vol C Tables 4.2.6.8 and 6.1.1.4'

loop_
_geom_angle_atom_site_label_1
_geom_angle_atom_site_label_2
_geom_angle_atom_site_label_3
_geom_angle
C2 Fe1 C7 124.1(2)
C2 Fe1 C3 41.0(2)
C7 Fe1 C3 106.2(2)
C2 Fe1 C8 161.4(2)
C7 Fe1 C8 40.7(2)
C3 Fe1 C8 124.3(2)
C2 Fe1 C4 68.2(2)
C7 Fe1 C4 119.7(2)
C3 Fe1 C4 40.2(2)
C8 Fe1 C4 107.8(2)
C2 Fe1 C10 120.4(2)
C7 Fe1 C10 68.7(3)
C3 Fe1 C10 155.1(2)
C8 Fe1 C10 68.6(2)
C4 Fe1 C10 163.6(3)
C2 Fe1 C6 106.5(2)
C7 Fe1 C6 41.1(2)
C3 Fe1 C6 119.5(2)
C8 Fe1 C6 68.8(2)
C4 Fe1 C6 154.5(2)
C10 Fe1 C6 40.7(3)
C2 Fe1 C9 156.0(2)
C7 Fe1 C9 69.0(2)
C3 Fe1 C9 162.0(2)
C8 Fe1 C9 40.9(2)
C4 Fe1 C9 125.9(2)
C10 Fe1 C9 41.0(2)
C6 Fe1 C9 69.1(2)
C2 Fe1 C5 68.0(2)
C7 Fe1 C5 155.6(2)
C3 Fe1 C5 68.0(2)
C8 Fe1 C5 121.6(2)
C4 Fe1 C5 40.6(2)
C10 Fe1 C5 126.5(3)
C6 Fe1 C5 162.7(2)
C9 Fe1 C5 108.7(2)
C2 Fe1 C1 41.1(2)
C7 Fe1 C1 161.8(2)
C3 Fe1 C1 69.2(2)
C8 Fe1 C1 156.2(2)
C4 Fe1 C1 68.8(2)
C10 Fe1 C1 107.6(2)
C6 Fe1 C1 124.6(2)
C9 Fe1 C1 120.7(2)
C5 Fe1 C1 40.6(2)
C1 Pd1 O1 171.78(19)
C1 Pd1 N1 100.4(2)
O1 Pd1 N1 81.81(17)
C1 Pd1 P1 82.01(15)
O1 Pd1 P1 97.01(11)
N1 Pd1 P1 171.41(14)
C5 C1 C2 105.4(5)
C5 C1 Pd1 130.4(4)
C2 C1 Pd1 124.1(4)
C5 C1 Fe1 69.0(3)
C2 C1 Fe1 67.8(3)
Pd1 C1 Fe1 129.1(3)
C3 C2 C1 109.2(5)
C3 C2 C11 129.8(5)
C1 C2 C11 121.0(5)
C3 C2 Fe1 69.9(3)
C1 C2 Fe1 71.1(3)
C11 C2 Fe1 125.6(4)
C4 C3 C2 107.7(5)
C4 C3 Fe1 70.1(3)
C2 C3 Fe1 69.1(3)
C4 C3 H3 126.1
C2 C3 H3 126.1
Fe1 C3 H3 126.3
C3 C4 C5 108.3(5)
C3 C4 Fe1 69.7(3)
C5 C4 Fe1 70.1(3)
C3 C4 H4 125.8
C5 C4 H4 125.8
Fe1 C4 H4 125.9
C4 C5 C1 109.3(5)
C4 C5 Fe1 69.3(3)
C1 C5 Fe1 70.4(3)
C4 C5 H5 125.3
C1 C5 H5 125.3
Fe1 C5 H5 126.5
C10 C6 C7 107.5(5)
C10 C6 Fe1 69.6(3)
C7 C6 Fe1 69.1(3)
C10 C6 H6 126.3
C7 C6 H6 126.3
Fe1 C6 H6 126.7
C8 C7 C6 108.1(5)
C8 C7 Fe1 69.7(3)
C6 C7 Fe1 69.8(3)
C8 C7 H7 126.0
C6 C7 H7 126.0
Fe1 C7 H7 126.1
C7 C8 C9 108.8(5)
C7 C8 Fe1 69.6(3)
C9 C8 Fe1 69.9(3)
C7 C8 H8 125.6
C9 C8 H8 125.6
Fe1 C8 H8 126.5
C8 C9 C10 106.9(6)
C8 C9 Fe1 69.1(3)
C10 C9 Fe1 69.4(4)
C8 C9 H9 126.5
C10 C9 H9 126.5
Fe1 C9 H9 126.5
C6 C10 C9 108.7(6)
C6 C10 Fe1 69.7(3)
C9 C10 Fe1 69.6(4)
C6 C10 H10 125.6
C9 C10 H10 125.6
Fe1 C10 H10 126.6
C12 C11 C2 112.4(5)
C12 C11 P1 114.8(3)
C2 C11 P1 102.9(4)
C12 C11 H11 108.8
C2 C11 H11 108.8
P1 C11 H11 108.8
C11 C12 C13 114.1(4)
C11 C12 H12A 108.7
C13 C12 H12A 108.7
C11 C12 H12B 108.7
C13 C12 H12B 108.7
H12A C12 H12B 107.6
O3 C13 C14A 115.9(10)
O3 C13 C14 123.1(6)
C14A C13 C14 7.6(12)
O3 C13 C12 121.4(5)
C14A C13 C12 122.5(10)
C14 C13 C12 115.4(5)
C14 O4 C17 106.5(6)
O4 C14 C15 108.6(6)
O4 C14 C13 118.4(7)
C15 C14 C13 133.0(8)
C14 C15 C16 108.1(7)
C14 C15 H15 125.9
C16 C15 H15 125.9
C17 C16 C15 105.7(7)
C17 C16 H16 127.1
C15 C16 H16 127.1
C16 C17 O4 111.2(7)
C16 C17 H17 124.4
O4 C17 H17 124.4
C17A O4A C14A 107.0(15)
C15A C14A O4A 111.2(14)
C15A C14A C13 131.6(18)
O4A C14A C13 117.2(16)
C14A C15A C16A 104.4(13)
C14A C15A H15A 127.8
C16A C15A H15A 127.8
C17A C16A C15A 108.3(14)
C17A C16A H16A 125.9
C15A C16A H16A 125.9
O4A C17A C16A 109.0(15)
O4A C17A H17A 125.5
C16A C17A H17A 125.5
C19 C18 C23 119.4(5)
C19 C18 P1 123.4(4)
C23 C18 P1 117.1(4)
C18 C19 C20 119.2(6)
C18 C19 H19 120.4
C20 C19 H19 120.4
C21 C20 C19 119.9(6)
C21 C20 H20 120.0
C19 C20 H20 120.0
C22 C21 C20 121.4(6)
C22 C21 H21 119.3
C20 C21 H21 119.3
C21 C22 C23 119.4(6)
C21 C22 H22 120.3
C23 C22 H22 120.3
C22 C23 C18 120.5(6)
C22 C23 H23 119.7
C18 C23 H23 119.7
C29 C24 C25 119.2(5)
C29 C24 P1 116.5(4)
C25 C24 P1 124.2(5)
C26 C25 C24 119.6(6)
C26 C25 H25 120.2
C24 C25 H25 120.2
C27 C26 C25 121.3(5)
C27 C26 H26 119.3
C25 C26 H26 119.3
C26 C27 C28 119.7(6)
C26 C27 H27 120.2
C28 C27 H27 120.2
C27 C28 C29 119.1(6)
C27 C28 H28 120.4
C29 C28 H28 120.4
C24 C29 C28 120.9(5)
C24 C29 H29 119.5
C28 C29 H29 119.5
C31A C30 N1 102.0(13)
C31A C30 C31 28.8(11)
N1 C30 C31 108.1(6)
C31A C30 H30C 111.4
N1 C30 H30C 111.4
C31 C30 H30C 83.3
C31A C30 H30D 111.4
N1 C30 H30D 111.4
C31 C30 H30D 129.6
H30C C30 H30D 109.2
C31A C30 H30A 87.8
N1 C30 H30A 109.8
C31 C30 H30A 110.9
H30C C30 H30A 128.9
H30D C30 H30A 25.2
C31A C30 H30B 135.2
N1 C30 H30B 110.4
C31 C30 H30B 109.2
H30C C30 H30B 27.7
H30D C30 H30B 85.0
H30A C30 H30B 108.4
C32 C31 C30 104.3(8)
C32 C31 H31A 110.9
C30 C31 H31A 110.9
C32 C31 H31B 110.9
C30 C31 H31B 110.9
H31A C31 H31B 108.9
C31 C32 C33 104.0(7)
C31 C32 H32A 111.0
C33 C32 H32A 111.0
C31 C32 H32B 111.0
C33 C32 H32B 111.0
H32A C32 H32B 109.0
C30 C31A C32A 95(2)
C30 C31A H31C 112.7
C32A C31A H31C 112.7
C30 C31A H31D 112.7
C32A C31A H31D 112.7
H31C C31A H31D 110.2
C33 C32A C31A 95.3(19)
C33 C32A H32C 112.7
C31A C32A H32C 112.7
C33 C32A H32D 112.7
C31A C32A H32D 112.7
H32C C32A H32D 110.2
N1 C33 C32A 106.8(14)
N1 C33 C34 113.0(5)
C32A C33 C34 129.4(16)
N1 C33 C32 103.8(5)
C32A C33 C32 29.3(13)
C34 C33 C32 109.0(6)
N1 C33 H33 110.3
C32A C33 H33 82.3
C34 C33 H33 110.3
C32 C33 H33 110.3
N1 C33 H33A 102.8
C32A C33 H33A 98.1
C34 C33 H33A 102.1
C32 C33 H33A 126.3
H33 C33 H33A 16.0
O2 C34 O1 123.5(5)
O2 C34 C33 118.4(5)
O1 C34 C33 118.0(5)
C33 N1 C30 105.1(5)
C33 N1 Pd1 107.3(3)
C30 N1 Pd1 114.5(4)
C33 N1 H1 112.8
C30 N1 H1 103.1
Pd1 N1 H1 113.8
C34 O1 Pd1 115.0(4)
C18 P1 C24 106.7(2)
C18 P1 C11 107.5(2)
C24 P1 C11 109.7(2)
C18 P1 Pd1 112.38(17)
C24 P1 Pd1 110.54(18)
C11 P1 Pd1 109.96(17)

loop_
_geom_bond_atom_site_label_1
_geom_bond_atom_site_label_2
_geom_bond_distance
Fe1 C2 2.032(5)
Fe1 C7 2.043(5)
Fe1 C3 2.043(6)
Fe1 C8 2.045(5)
Fe1 C4 2.048(5)
Fe1 C10 2.052(6)
Fe1 C6 2.054(6)
Fe1 C9 2.056(6)
Fe1 C5 2.058(5)
Fe1 C1 2.076(5)
Pd1 C1 1.979(5)
Pd1 O1 2.099(4)
Pd1 N1 2.145(4)
Pd1 P1 2.2185(14)
C1 C5 1.433(7)
C1 C2 1.444(7)
C2 C3 1.427(7)
C2 C11 1.534(7)
C3 C4 1.406(8)
C3 H3 0.9500
C4 C5 1.424(9)
C4 H4 0.9500
C5 H5 0.9500
C6 C10 1.428(9)
C6 C7 1.438(9)
C6 H6 0.9500
C7 C8 1.422(8)
C7 H7 0.9500
C8 C9 1.433(9)
C8 H8 0.9500
C9 C10 1.439(8)
C9 H9 0.9500
C10 H10 0.9500
C11 C12 1.507(7)
C11 P1 1.877(6)
C11 H11 1.0000
C12 C13 1.524(7)
C12 H12A 0.9900
C12 H12B 0.9900
C13 O3 1.228(6)
C13 C14A 1.440(14)
C13 C14 1.452(8)
O4 C14 1.361(9)
O4 C17 1.367(9)
C14 C15 1.367(9)
C15 C16 1.397(11)
C15 H15 0.9500
C16 C17 1.342(12)
C16 H16 0.9500
C17 H17 0.9500
O4A C17A 1.349(16)
O4A C14A 1.362(18)
C14A C15A 1.353(17)
C15A C16A 1.415(19)
C15A H15A 0.9500
C16A C17A 1.356(18)
C16A H16A 0.9500
C17A H17A 0.9500
C18 C19 1.385(7)
C18 C23 1.400(7)
C18 P1 1.812(5)
C19 C20 1.389(8)
C19 H19 0.9500
C20 C21 1.376(10)
C20 H20 0.9500
C21 C22 1.361(10)
C21 H21 0.9500
C22 C23 1.372(8)
C22 H22 0.9500
C23 H23 0.9500
C24 C29 1.388(8)
C24 C25 1.401(7)
C24 P1 1.824(5)
C25 C26 1.388(8)
C25 H25 0.9500
C26 C27 1.380(9)
C26 H26 0.9500
C27 C28 1.399(9)
C27 H27 0.9500
C28 C29 1.404(8)
C28 H28 0.9500
C29 H29 0.9500
C30 C31A 1.467(16)
C30 N1 1.512(8)
C30 C31 1.539(12)
C30 H30C 0.9900
C30 H30D 0.9900
C30 H30A 0.9900
C30 H30B 0.9900
C31 C32 1.466(15)
C31 H31A 0.9900
C31 H31B 0.9900
C32 C33 1.564(10)
C32 H32A 0.9900
C32 H32B 0.9900
C31A C32A 1.70(5)
C31A H31C 0.9900
C31A H31D 0.9900
C32A C33 1.512(16)
C32A H32C 0.9900
C32A H32D 0.9900
C33 N1 1.507(8)
C33 C34 1.523(8)
C33 H33 1.0000
C33 H33A 1.0000
C34 O2 1.235(7)
C34 O1 1.286(7)
N1 H1 0.8344
